data_4119324
loop_
_publ_author_name
'Gregory C. Welch'
'Ronald C. Bakus'
'Simon J. Teat'
'Guillermo C. Bazan'

_publ_section_title
;
 Impact of Regiochemistry and Isoelectronic Bridgehead Substitution on the
 Molecular Shape and Bulk Organization of Narrow Bandgap Chromophores
;
_journal_name_full 'Journal of the American Chemical Society'
_journal_page_first 2298
_journal_page_last 2305
_journal_paper_doi 10.1021/ja310694t
_journal_volume 135
_journal_year 2013
_chemical_formula_sum 'C50 H48 N6 O2 S4 Si'
_chemical_formula_weight 921.27
_chemical_name_systematic
;
 ?
;
_space_group_IT_number 14
_symmetry_cell_setting monoclinic
_symmetry_space_group_name_Hall '-P 2ybc'
_symmetry_space_group_name_H-M 'P 1 21/c 1'
_atom_sites_solution_hydrogens geom
_atom_sites_solution_primary direct
_atom_sites_solution_secondary difmap
_audit_creation_method SHELXL-97
_cell_angle_alpha 90.00
_cell_angle_beta 99.724(3)
_cell_angle_gamma 90.00
_cell_formula_units_Z 4
_cell_length_a 7.6146(4)
_cell_length_b 33.1008(17)
_cell_length_c 17.9711(9)
_cell_measurement_reflns_used 9963
_cell_measurement_temperature 100(2)
_cell_measurement_theta_max 27.72
_cell_measurement_theta_min 2.59
_cell_volume 4464.5(4)
_computing_cell_refinement 'Bruker SAINT v7.68a'
_computing_data_collection 'Bruker APEX 2'
_computing_data_reduction 'Bruker SAINT v7.68a'
_computing_molecular_graphics 'Bruker SHELXTL'
_computing_publication_material 'Bruker SHELXTL & local programs'
_computing_structure_refinement 'Bruker SHELXTL'
_computing_structure_solution 'Bruker SHELXTL'
_diffrn_ambient_temperature 100(2)
_diffrn_measured_fraction_theta_full 0.996
_diffrn_measured_fraction_theta_max 0.996
_diffrn_measurement_device_type 'Bruker APEX II CCD diffractometer'
_diffrn_measurement_method '\w rotation with narrow frames'
_diffrn_radiation_monochromator 'silicon 111'
_diffrn_radiation_source 'Advanced Light Source station 11.3.1'
_diffrn_radiation_type synchrotron
_diffrn_radiation_wavelength 0.77490
_diffrn_reflns_av_R_equivalents 0.0556
_diffrn_reflns_av_sigmaI/netI 0.0498
_diffrn_reflns_limit_h_max 9
_diffrn_reflns_limit_h_min -9
_diffrn_reflns_limit_k_max 39
_diffrn_reflns_limit_k_min -39
_diffrn_reflns_limit_l_max 21
_diffrn_reflns_limit_l_min -21
_diffrn_reflns_number 36200
_diffrn_reflns_theta_full 27.93
_diffrn_reflns_theta_max 27.93
_diffrn_reflns_theta_min 1.42
_diffrn_standards_number 0
_exptl_absorpt_coefficient_mu 0.361
_exptl_absorpt_correction_T_max 0.95
_exptl_absorpt_correction_T_min 0.93
_exptl_absorpt_correction_type multi-scan
_exptl_absorpt_process_details 'SADABS 2008/1 Bruker AXS Madison WI USA'
_exptl_crystal_colour orange/red
_exptl_crystal_density_diffrn 1.371
_exptl_crystal_description plate
_exptl_crystal_F_000 1936
_exptl_crystal_size_max 0.10
_exptl_crystal_size_mid 0.09
_exptl_crystal_size_min 0.01
_refine_diff_density_max 0.404
_refine_diff_density_min -0.359
_refine_diff_density_rms 0.053
_refine_ls_extinction_method none
_refine_ls_goodness_of_fit_ref 1.117
_refine_ls_hydrogen_treatment constr
_refine_ls_matrix_type full
_refine_ls_number_parameters 731
_refine_ls_number_reflns 8218
_refine_ls_number_restraints 711
_refine_ls_restrained_S_all 1.130
_refine_ls_R_factor_all 0.0876
_refine_ls_R_factor_gt 0.0586
_refine_ls_shift/su_max 0.001
_refine_ls_shift/su_mean 0.000
_refine_ls_structure_factor_coef Fsqd
_refine_ls_weighting_details 'calc w=1/[\s^2^(Fo^2^)+(0.0260P)^2^+6.3414P] where P=(Fo^2^+2Fc^2^)/3'
_refine_ls_weighting_scheme calc
_refine_ls_wR_factor_gt 0.1140
_refine_ls_wR_factor_ref 0.1234
_reflns_number_gt 6088
_reflns_number_total 8218
_reflns_threshold_expression I>2\s(I)
_cod_data_source_file ja310694t_si_001.cif
_cod_data_source_block g11
_cod_database_code 4119324

loop_
_symmetry_equiv_pos_as_xyz
'x, y, z'
'-x, y+1/2, -z+1/2'
'-x, -y, -z'
'x, -y-1/2, z-1/2'

loop_
_atom_site_label
_atom_site_type_symbol
_atom_site_fract_x
_atom_site_fract_y
_atom_site_fract_z
_atom_site_U_iso_or_equiv
_atom_site_adp_type
_atom_site_occupancy
_atom_site_symmetry_multiplicity
_atom_site_calc_flag
_atom_site_refinement_flags
_atom_site_disorder_assembly
_atom_site_disorder_group
O1 O 0.1122(3) 0.55453(7) 0.97771(11) 0.0335(5) Uani 1 1 d . . .
C1 C 0.0855(4) 0.56237(11) 1.05031(16) 0.0331(8) Uani 1 1 d . . .
C2 C 0.0009(5) 0.53700(11) 1.09342(17) 0.0370(8) Uani 1 1 d . . .
H2A H -0.0444 0.5114 1.0758 0.044 Uiso 1 1 calc R . .
C3 C -0.0136(5) 0.55151(12) 1.16466(18) 0.0387(9) Uani 1 1 d . . .
H3A H -0.0711 0.5353 1.1970 0.046 Uiso 1 1 calc R . .
C4 C 0.0530(5) 0.58885(12) 1.18995(18) 0.0401(9) Uani 1 1 d . . .
H4A H 0.0386 0.5977 1.2388 0.048 Uiso 1 1 calc R . .
C5 C 0.1395(5) 0.61350(12) 1.14614(18) 0.0412(9) Uani 1 1 d . . .
H5A H 0.1870 0.6389 1.1643 0.049 Uiso 1 1 calc R . .
C6 C 0.1549(5) 0.59985(11) 1.07394(17) 0.0348(8) Uani 1 1 d . . .
C7 C 0.2270(5) 0.61617(11) 1.01158(17) 0.0372(8) Uani 1 1 d . . .
H7A H 0.2844 0.6415 1.0098 0.045 Uiso 1 1 calc R . .
C8 C 0.1970(4) 0.58825(10) 0.95565(17) 0.0333(8) Uani 1 1 d . . .
C9 C 0.2340(4) 0.58819(11) 0.87895(17) 0.0322(8) Uani 1 1 d . . .
C10 C 0.3046(4) 0.62285(11) 0.84762(16) 0.0326(8) Uani 1 1 d . . .
N1 N 0.3473(4) 0.65831(9) 0.88214(15) 0.0393(7) Uani 1 1 d . . .
S1 S 0.42283(15) 0.68636(3) 0.82179(5) 0.0474(3) Uani 1 1 d . . .
N2 N 0.4051(4) 0.65663(9) 0.75013(16) 0.0423(7) Uani 1 1 d . . .
C11 C 0.3372(4) 0.62186(11) 0.77130(17) 0.0332(8) Uani 1 1 d . . .
C12 C 0.2949(4) 0.58621(11) 0.72701(17) 0.0319(8) Uani 1 1 d . . .
C13 C 0.2283(4) 0.55500(11) 0.76478(17) 0.0347(8) Uani 1 1 d . . .
H13A H 0.2004 0.5308 0.7370 0.042 Uiso 1 1 calc R . .
N3 N 0.1979(4) 0.55497(9) 0.83739(13) 0.0325(6) Uani 1 1 d . . .
C14 C 0.3175(4) 0.58385(10) 0.64796(17) 0.0320(8) Uani 1 1 d . . .
C15 C 0.3674(5) 0.61366(11) 0.60288(18) 0.0382(8) Uani 1 1 d . . .
H15A H 0.3976 0.6402 0.6205 0.046 Uiso 1 1 calc R . .
C16 C 0.3699(5) 0.60126(11) 0.52755(17) 0.0380(8) Uani 1 1 d . . .
Si1 Si 0.42757(15) 0.62110(3) 0.43659(5) 0.0391(3) Uani 1 1 d . C .
C17 C 0.3189(4) 0.56142(10) 0.51712(17) 0.0322(8) Uani 1 1 d . . .
S2 S 0.26922(12) 0.53922(3) 0.59741(4) 0.0338(2) Uani 1 1 d . . .
C18 C 0.3200(4) 0.54423(10) 0.44278(17) 0.0323(8) Uani 1 1 d . . .
S3 S 0.26948(12) 0.49745(3) 0.40609(4) 0.0330(2) Uani 1 1 d . . .
C19 C 0.3763(5) 0.57089(11) 0.39171(17) 0.0345(8) Uani 1 1 d . . .
C20 C 0.3778(4) 0.55155(11) 0.32152(17) 0.0343(8) Uani 1 1 d . . .
H20A H 0.4128 0.5648 0.2795 0.041 Uiso 1 1 calc R . .
C21 C 0.3246(4) 0.51215(10) 0.31954(17) 0.0316(8) Uani 1 1 d . . .
C22 C 0.3129(4) 0.48380(11) 0.25667(17) 0.0311(7) Uani 1 1 d . . .
C23 C 0.3812(4) 0.49398(10) 0.18940(17) 0.0299(7) Uani 1 1 d . . .
N4 N 0.4666(4) 0.52767(9) 0.17570(14) 0.0339(7) Uani 1 1 d . . .
S4 S 0.50995(12) 0.52346(3) 0.09157(4) 0.0365(2) Uani 1 1 d . . .
N5 N 0.4275(4) 0.47976(9) 0.06797(14) 0.0326(6) Uani 1 1 d . . .
C24 C 0.3606(4) 0.46600(10) 0.12824(17) 0.0294(7) Uani 1 1 d . . .
C25 C 0.2822(4) 0.42761(10) 0.13635(17) 0.0320(7) Uani 1 1 d . A .
C26 C 0.2381(4) 0.44628(10) 0.25624(18) 0.0334(8) Uani 1 1 d . . .
H26A H 0.1912 0.4389 0.3000 0.040 Uiso 1 1 calc R . .
N6 N 0.2233(4) 0.41849(9) 0.20016(15) 0.0369(7) Uani 1 1 d . . .
C27 C 0.2649(5) 0.39641(11) 0.07878(18) 0.0347(8) Uani 1 1 d U . .
C28 C 0.2226(16) 0.3574(4) 0.1060(5) 0.0332(19) Uani 0.55 1 d PU A 1
H28A H 0.2058 0.3495 0.1551 0.040 Uiso 0.55 1 calc PR A 1
C28' C 0.340(3) 0.4080(5) 0.0084(13) 0.038(3) Uani 0.45 1 d PU A 2
H28B H 0.3975 0.4319 -0.0043 0.046 Uiso 0.45 1 calc PR A 2
C29 C 0.2127(11) 0.3337(3) 0.0389(5) 0.0446(16) Uani 0.55 1 d PU A 1
C29' C 0.2965(15) 0.3707(3) -0.0328(6) 0.0385(19) Uani 0.45 1 d PU A 2
C30 C 0.1721(11) 0.2931(2) 0.0359(5) 0.0604(18) Uani 0.55 1 d PU A 1
H30A H 0.1426 0.2789 0.0779 0.073 Uiso 0.55 1 calc PR A 1
C30' C 0.3402(11) 0.3656(3) -0.1045(4) 0.0428(17) Uani 0.45 1 d PU A 2
H30B H 0.4046 0.3853 -0.1272 0.051 Uiso 0.45 1 calc PR A 2
C31 C 0.1773(11) 0.2747(3) -0.0325(5) 0.0629(18) Uani 0.55 1 d PU A 1
H31A H 0.1488 0.2468 -0.0381 0.076 Uiso 0.55 1 calc PR A 1
C31' C 0.2836(12) 0.3298(3) -0.1401(5) 0.0523(19) Uani 0.45 1 d PU A 2
H31B H 0.3094 0.3245 -0.1891 0.063 Uiso 0.45 1 calc PR A 2
C32 C 0.222(2) 0.2951(5) -0.0921(9) 0.058(2) Uani 0.55 1 d PU A 1
H32A H 0.2232 0.2810 -0.1380 0.069 Uiso 0.55 1 calc PR A 1
C32' C 0.192(3) 0.3025(6) -0.1066(10) 0.055(2) Uani 0.45 1 d PU A 2
H32B H 0.1548 0.2784 -0.1335 0.066 Uiso 0.45 1 calc PR A 2
C33 C 0.2659(10) 0.3362(3) -0.0882(4) 0.0525(15) Uani 0.55 1 d PU A 1
H33A H 0.2976 0.3502 -0.1301 0.063 Uiso 0.55 1 calc PR A 1
C33' C 0.1499(12) 0.3073(3) -0.0352(5) 0.0522(17) Uani 0.45 1 d PU A 2
H33B H 0.0870 0.2870 -0.0130 0.063 Uiso 0.45 1 calc PR A 2
C34 C 0.2606(13) 0.3556(3) -0.0188(5) 0.0407(19) Uani 0.55 1 d PU A 1
O2 O 0.3079(14) 0.3977(3) 0.0104(6) 0.0388(18) Uani 0.55 1 d PU A 1
C34' C 0.2034(16) 0.3434(4) 0.0033(7) 0.041(2) Uani 0.45 1 d PU A 2
O2' O 0.1880(13) 0.3598(4) 0.0814(5) 0.0417(19) Uani 0.45 1 d PU A 2
C35 C 0.6617(5) 0.63827(11) 0.4376(2) 0.0453(9) Uani 1 1 d DU . .
H35A H 0.6749 0.6421 0.3842 0.054 Uiso 0.82 1 calc PR B 1
H35B H 0.6712 0.6654 0.4610 0.054 Uiso 0.82 1 calc PR B 1
H35C H 0.6958 0.6358 0.3871 0.054 Uiso 0.18 1 d PR B 2
H35D H 0.6789 0.6665 0.4554 0.054 Uiso 0.18 1 d PR B 2
C36 C 0.8282(6) 0.61429(14) 0.4757(2) 0.0379(10) Uani 0.82 1 d PDU C 1
H36A H 0.9357 0.6288 0.4643 0.045 Uiso 0.82 1 calc PR C 1
C37 C 0.8392(6) 0.61418(13) 0.5609(2) 0.0371(9) Uani 0.82 1 d PDU C 1
H37A H 0.9451 0.5983 0.5833 0.045 Uiso 0.82 1 calc PR C 1
H37B H 0.7329 0.6000 0.5730 0.045 Uiso 0.82 1 calc PR C 1
C38 C 0.8507(7) 0.65573(14) 0.5988(2) 0.0423(11) Uani 0.82 1 d PDU C 1
H38A H 0.9516 0.6708 0.5840 0.051 Uiso 0.82 1 calc PR C 1
H38B H 0.7403 0.6709 0.5799 0.051 Uiso 0.82 1 calc PR C 1
C39 C 0.8756(8) 0.65394(16) 0.6838(2) 0.0417(12) Uani 0.82 1 d PDU C 1
H39A H 0.7721 0.6398 0.6985 0.050 Uiso 0.82 1 calc PR C 1
H39B H 0.9831 0.6376 0.7024 0.050 Uiso 0.82 1 calc PR C 1
C40 C 0.8950(11) 0.6944(2) 0.7224(4) 0.0562(18) Uani 0.82 1 d PDU C 1
H40A H 0.9069 0.6906 0.7771 0.084 Uiso 0.82 1 calc PR C 1
H40B H 0.7895 0.7109 0.7045 0.084 Uiso 0.82 1 calc PR C 1
H40C H 1.0013 0.7080 0.7108 0.084 Uiso 0.82 1 calc PR C 1
C41 C 0.8338(10) 0.57139(17) 0.4450(4) 0.0404(15) Uani 0.82 1 d PDU C 1
H41A H 0.9334 0.5567 0.4761 0.049 Uiso 0.82 1 calc PR C 1
H41B H 0.7220 0.5574 0.4509 0.049 Uiso 0.82 1 calc PR C 1
C42 C 0.8564(14) 0.5686(2) 0.3627(4) 0.0468(16) Uani 0.82 1 d PDU C 1
H42A H 0.8566 0.5402 0.3476 0.070 Uiso 0.82 1 calc PR C 1
H42B H 0.9695 0.5812 0.3564 0.070 Uiso 0.82 1 calc PR C 1
H42C H 0.7578 0.5827 0.3311 0.070 Uiso 0.82 1 calc PR C 1
C36' C 0.767(2) 0.6082(5) 0.4945(10) 0.039(3) Uiso 0.18 1 d PDU C 2
H36B H 0.6968 0.6013 0.5348 0.047 Uiso 0.18 1 calc PR C 2
C37' C 0.944(2) 0.6269(6) 0.5295(10) 0.043(3) Uiso 0.18 1 d PDU C 2
H37C H 1.0034 0.6377 0.4886 0.051 Uiso 0.18 1 calc PR C 2
H37D H 1.0221 0.6055 0.5557 0.051 Uiso 0.18 1 calc PR C 2
C38' C 0.927(3) 0.6621(6) 0.5875(11) 0.045(4) Uiso 0.18 1 d PDU C 2
H38C H 1.0458 0.6747 0.6025 0.055 Uiso 0.18 1 calc PR C 2
H38D H 0.8463 0.6830 0.5614 0.055 Uiso 0.18 1 calc PR C 2
C39' C 0.859(4) 0.6495(8) 0.6587(13) 0.042(4) Uiso 0.18 1 d PDU C 2
H39C H 0.7323 0.6412 0.6452 0.050 Uiso 0.18 1 calc PR C 2
H39D H 0.9274 0.6258 0.6813 0.050 Uiso 0.18 1 calc PR C 2
C40' C 0.873(6) 0.6825(11) 0.7158(17) 0.050(6) Uiso 0.18 1 d PDU C 2
H40D H 0.8380 0.6721 0.7623 0.075 Uiso 0.18 1 calc PR C 2
H40E H 0.7932 0.7047 0.6960 0.075 Uiso 0.18 1 calc PR C 2
H40F H 0.9957 0.6923 0.7265 0.075 Uiso 0.18 1 calc PR C 2
C41' C 0.805(5) 0.5696(7) 0.4515(19) 0.040(4) Uiso 0.18 1 d PDU C 2
H41C H 0.9015 0.5543 0.4832 0.048 Uiso 0.18 1 calc PR C 2
H41D H 0.6968 0.5525 0.4443 0.048 Uiso 0.18 1 calc PR C 2
C42' C 0.858(7) 0.5772(13) 0.375(2) 0.046(6) Uiso 0.18 1 d PDU C 2
H42D H 0.8765 0.5513 0.3512 0.069 Uiso 0.18 1 calc PR C 2
H42E H 0.9689 0.5929 0.3818 0.069 Uiso 0.18 1 calc PR C 2
H42F H 0.7636 0.5923 0.3432 0.069 Uiso 0.18 1 calc PR C 2
C43 C 0.2722(5) 0.65937(12) 0.38525(19) 0.0465(9) Uani 1 1 d DU . .
H43A H 0.2895 0.6590 0.3319 0.056 Uiso 0.58 1 calc PR C 1
H43B H 0.1495 0.6497 0.3860 0.056 Uiso 0.58 1 calc PR C 1
H43C H 0.3216 0.6676 0.3400 0.056 Uiso 0.42 1 d PR C 2
H43D H 0.1581 0.6454 0.3669 0.056 Uiso 0.42 1 d PR C 2
C44 C 0.2794(13) 0.7023(2) 0.4097(4) 0.0517(18) Uani 0.58 1 d PDU C 1
H44A H 0.3936 0.7135 0.3980 0.062 Uiso 0.58 1 calc PR C 1
C45 C 0.2904(11) 0.7056(2) 0.4938(4) 0.0565(15) Uani 0.58 1 d PDU C 1
H45A H 0.3819 0.6868 0.5198 0.068 Uiso 0.58 1 calc PR C 1
H45B H 0.1743 0.6985 0.5082 0.068 Uiso 0.58 1 calc PR C 1
C46 C 0.3454(17) 0.7540(3) 0.5184(6) 0.064(2) Uani 0.58 1 d PDU C 1
H46A H 0.4684 0.7613 0.5126 0.077 Uiso 0.58 1 calc PR C 1
H46B H 0.2589 0.7741 0.4933 0.077 Uiso 0.58 1 calc PR C 1
C47 C 0.324(2) 0.7447(5) 0.6020(6) 0.080(3) Uani 0.58 1 d PDU C 1
H47A H 0.2222 0.7260 0.6010 0.096 Uiso 0.58 1 calc PR C 1
H47B H 0.4324 0.7302 0.6267 0.096 Uiso 0.58 1 calc PR C 1
C48 C 0.297(3) 0.7791(6) 0.6486(9) 0.102(5) Uani 0.58 1 d PDU C 1
H48A H 0.2866 0.7698 0.6994 0.153 Uiso 0.58 1 calc PR C 1
H48B H 0.1871 0.7931 0.6263 0.153 Uiso 0.58 1 calc PR C 1
H48C H 0.3981 0.7976 0.6515 0.153 Uiso 0.58 1 calc PR C 1
C49 C 0.124(3) 0.7258(6) 0.3574(8) 0.059(3) Uani 0.58 1 d PU C 1
H49A H 0.1143 0.7525 0.3814 0.071 Uiso 0.58 1 calc PR C 1
H49B H 0.1667 0.7311 0.3092 0.071 Uiso 0.58 1 calc PR C 1
C50 C -0.0697(16) 0.7093(4) 0.3360(5) 0.068(3) Uani 0.58 1 d PU C 1
H50A H -0.1421 0.7286 0.3026 0.102 Uiso 0.58 1 calc PR C 1
H50B H -0.1213 0.7056 0.3819 0.102 Uiso 0.58 1 calc PR C 1
H50C H -0.0674 0.6833 0.3100 0.102 Uiso 0.58 1 calc PR C 1
C44' C 0.2274(16) 0.6987(3) 0.4255(7) 0.052(2) Uani 0.42 1 d PDU C 2
H44B H 0.1552 0.6908 0.4648 0.063 Uiso 0.42 1 calc PR C 2
C45' C 0.3888(13) 0.7236(3) 0.4652(5) 0.0562(19) Uani 0.42 1 d PDU C 2
H45C H 0.4277 0.7436 0.4304 0.067 Uiso 0.42 1 calc PR C 2
H45D H 0.4905 0.7059 0.4854 0.067 Uiso 0.42 1 calc PR C 2
C46' C 0.307(2) 0.7459(5) 0.5338(8) 0.069(3) Uani 0.42 1 d PDU C 2
H46C H 0.3164 0.7754 0.5256 0.083 Uiso 0.42 1 calc PR C 2
H46D H 0.1780 0.7396 0.5256 0.083 Uiso 0.42 1 calc PR C 2
C47' C 0.377(3) 0.7385(7) 0.6181(9) 0.082(3) Uani 0.42 1 d PDU C 2
H47C H 0.3171 0.7144 0.6346 0.099 Uiso 0.42 1 calc PR C 2
H47D H 0.5063 0.7326 0.6248 0.099 Uiso 0.42 1 calc PR C 2
C48' C 0.348(4) 0.7729(8) 0.6666(11) 0.093(5) Uani 0.42 1 d PDU C 2
H48D H 0.4048 0.7674 0.7187 0.139 Uiso 0.42 1 calc PR C 2
H48E H 0.2200 0.7770 0.6647 0.139 Uiso 0.42 1 calc PR C 2
H48F H 0.4004 0.7974 0.6485 0.139 Uiso 0.42 1 calc PR C 2
C49' C 0.124(4) 0.7300(9) 0.3762(11) 0.058(3) Uani 0.42 1 d PU C 2
H49C H 0.1466 0.7573 0.3980 0.070 Uiso 0.42 1 calc PR C 2
H49D H 0.1549 0.7297 0.3249 0.070 Uiso 0.42 1 calc PR C 2
C50' C -0.051(2) 0.7185(5) 0.3749(9) 0.085(4) Uani 0.42 1 d PU C 2
H50D H -0.1306 0.7381 0.3453 0.127 Uiso 0.42 1 calc PR C 2
H50E H -0.0762 0.7176 0.4266 0.127 Uiso 0.42 1 calc PR C 2
H50F H -0.0707 0.6917 0.3519 0.127 Uiso 0.42 1 calc PR C 2

loop_
_atom_site_aniso_label
_atom_site_aniso_U_11
_atom_site_aniso_U_22
_atom_site_aniso_U_33
_atom_site_aniso_U_23
_atom_site_aniso_U_13
_atom_site_aniso_U_12
O1 0.0354(13) 0.0416(14) 0.0236(11) -0.0049(10) 0.0054(9) 0.0004(11)
C1 0.0335(19) 0.046(2) 0.0196(15) -0.0035(14) 0.0049(13) 0.0059(16)
C2 0.036(2) 0.047(2) 0.0282(16) -0.0013(15) 0.0040(14) 0.0018(17)
C3 0.037(2) 0.053(2) 0.0273(16) 0.0019(16) 0.0072(14) 0.0026(17)
C4 0.046(2) 0.052(2) 0.0224(16) -0.0024(16) 0.0077(15) 0.0051(18)
C5 0.049(2) 0.048(2) 0.0258(16) -0.0053(16) 0.0038(15) 0.0037(18)
C6 0.037(2) 0.042(2) 0.0247(16) -0.0016(15) 0.0035(14) 0.0038(16)
C7 0.044(2) 0.042(2) 0.0263(16) -0.0054(15) 0.0074(14) 0.0000(17)
C8 0.034(2) 0.038(2) 0.0281(16) -0.0002(15) 0.0054(14) 0.0047(16)
C9 0.0282(19) 0.043(2) 0.0256(15) -0.0027(14) 0.0045(13) 0.0064(15)
C10 0.0331(19) 0.042(2) 0.0226(15) -0.0021(14) 0.0044(13) 0.0051(16)
N1 0.0474(19) 0.0386(18) 0.0328(15) -0.0033(13) 0.0096(13) 0.0019(14)
S1 0.0660(7) 0.0421(6) 0.0372(5) -0.0056(4) 0.0177(5) -0.0042(5)
N2 0.055(2) 0.0388(18) 0.0348(15) -0.0028(13) 0.0111(14) 0.0019(15)
C11 0.035(2) 0.040(2) 0.0245(15) 0.0012(14) 0.0042(13) 0.0073(16)
C12 0.0285(19) 0.043(2) 0.0241(15) -0.0022(14) 0.0051(13) 0.0076(15)
C13 0.036(2) 0.041(2) 0.0260(16) -0.0025(15) 0.0042(14) 0.0058(16)
N3 0.0314(16) 0.0440(18) 0.0219(13) -0.0019(12) 0.0037(11) 0.0045(13)
C14 0.0332(19) 0.039(2) 0.0238(15) -0.0012(14) 0.0043(13) 0.0052(15)
C15 0.046(2) 0.038(2) 0.0306(17) -0.0028(15) 0.0078(15) 0.0017(17)
C16 0.047(2) 0.043(2) 0.0243(16) -0.0011(15) 0.0055(15) 0.0013(17)
Si1 0.0546(7) 0.0392(6) 0.0239(4) 0.0013(4) 0.0080(4) -0.0017(5)
C17 0.0334(19) 0.039(2) 0.0239(15) 0.0012(14) 0.0048(13) 0.0051(16)
S2 0.0391(5) 0.0407(5) 0.0226(4) -0.0001(3) 0.0082(3) 0.0025(4)
C18 0.0313(19) 0.041(2) 0.0244(15) 0.0008(14) 0.0029(13) 0.0046(15)
S3 0.0378(5) 0.0380(5) 0.0249(4) 0.0007(4) 0.0100(3) 0.0005(4)
C19 0.039(2) 0.041(2) 0.0234(15) 0.0035(14) 0.0054(14) -0.0013(16)
C20 0.036(2) 0.044(2) 0.0236(15) 0.0034(14) 0.0052(13) -0.0001(16)
C21 0.0297(19) 0.041(2) 0.0246(15) 0.0030(14) 0.0057(13) 0.0026(15)
C22 0.0240(17) 0.042(2) 0.0264(15) -0.0002(14) 0.0022(13) 0.0017(15)
C23 0.0282(18) 0.0348(19) 0.0259(15) 0.0004(14) 0.0029(13) 0.0012(15)
N4 0.0350(16) 0.0426(18) 0.0250(13) -0.0020(12) 0.0078(11) -0.0033(14)
S4 0.0443(5) 0.0405(5) 0.0266(4) -0.0016(4) 0.0117(4) -0.0025(4)
N5 0.0346(16) 0.0390(17) 0.0242(13) -0.0014(12) 0.0051(11) 0.0011(13)
C24 0.0256(17) 0.036(2) 0.0260(15) -0.0010(14) 0.0039(13) 0.0036(15)
C25 0.0247(18) 0.040(2) 0.0303(17) -0.0021(14) 0.0030(13) 0.0031(15)
C26 0.0319(19) 0.038(2) 0.0321(17) 0.0029(15) 0.0107(14) 0.0000(16)
N6 0.0345(17) 0.0406(18) 0.0362(15) -0.0028(13) 0.0079(13) -0.0018(14)
C27 0.0323(18) 0.0367(19) 0.0346(17) -0.0022(14) 0.0046(14) -0.0002(15)
C28 0.034(4) 0.037(4) 0.027(4) -0.004(4) 0.001(3) -0.005(3)
C28' 0.038(5) 0.038(6) 0.038(4) -0.012(5) 0.006(4) -0.006(4)
C29 0.038(3) 0.044(3) 0.051(4) -0.011(3) 0.008(3) -0.004(3)
C29' 0.035(4) 0.041(4) 0.038(3) -0.013(3) 0.000(3) 0.003(3)
C30 0.057(4) 0.052(4) 0.075(4) -0.013(3) 0.018(3) -0.015(3)
C30' 0.035(4) 0.052(4) 0.041(4) -0.015(3) 0.004(3) 0.005(3)
C31 0.056(4) 0.052(4) 0.081(4) -0.026(3) 0.013(3) -0.010(3)
C31' 0.046(4) 0.059(4) 0.051(4) -0.023(4) 0.006(3) 0.003(3)
C32 0.052(4) 0.056(5) 0.063(5) -0.024(4) 0.005(4) 0.000(4)
C32' 0.050(5) 0.054(5) 0.060(5) -0.022(4) 0.005(4) 0.001(4)
C33 0.048(3) 0.056(3) 0.051(3) -0.019(3) 0.004(3) 0.003(3)
C33' 0.045(3) 0.049(4) 0.062(3) -0.018(3) 0.006(3) -0.003(3)
C34 0.037(4) 0.046(4) 0.039(4) -0.012(3) 0.005(3) 0.003(3)
O2 0.045(4) 0.041(4) 0.031(2) 0.003(3) 0.010(3) 0.008(3)
C34' 0.033(4) 0.043(4) 0.046(4) -0.011(4) 0.002(4) 0.000(3)
O2' 0.033(4) 0.042(3) 0.050(5) -0.009(4) 0.006(3) -0.003(3)
C35 0.055(2) 0.040(2) 0.0380(19) -0.0019(16) -0.0011(17) -0.0025(18)
C36 0.039(2) 0.043(2) 0.033(2) -0.0002(17) 0.0107(17) -0.0048(19)
C37 0.036(2) 0.044(2) 0.0319(19) 0.0007(17) 0.0068(17) 0.0004(19)
C38 0.049(3) 0.045(3) 0.033(2) 0.0004(19) 0.0088(19) -0.003(2)
C39 0.049(3) 0.044(3) 0.032(2) -0.002(2) 0.005(2) 0.002(2)
C40 0.082(5) 0.048(4) 0.040(3) -0.008(3) 0.013(3) -0.012(4)
C41 0.042(3) 0.047(3) 0.034(2) -0.0009(19) 0.012(2) 0.000(2)
C42 0.056(3) 0.052(4) 0.035(3) -0.004(3) 0.016(3) -0.004(3)
C43 0.056(2) 0.052(2) 0.0326(18) 0.0073(16) 0.0099(16) 0.0017(19)
C44 0.060(4) 0.044(3) 0.051(4) 0.013(3) 0.008(3) -0.003(3)
C45 0.065(4) 0.050(3) 0.061(3) -0.002(3) 0.029(3) -0.002(3)
C46 0.066(5) 0.056(4) 0.072(4) -0.010(4) 0.016(4) 0.018(4)
C47 0.073(6) 0.069(5) 0.103(5) -0.006(5) 0.025(5) 0.011(5)
C48 0.096(10) 0.105(9) 0.112(9) -0.006(8) 0.037(7) 0.025(7)
C49 0.067(4) 0.046(5) 0.063(6) 0.013(5) 0.008(5) 0.003(4)
C50 0.068(5) 0.061(6) 0.068(6) 0.011(5) -0.006(5) -0.004(4)
C44' 0.061(4) 0.043(4) 0.051(4) 0.011(3) 0.007(4) -0.001(4)
C45' 0.057(4) 0.048(4) 0.065(4) -0.001(4) 0.013(3) 0.001(4)
C46' 0.069(5) 0.058(5) 0.083(5) -0.009(4) 0.023(4) 0.007(4)
C47' 0.086(8) 0.055(6) 0.112(6) 0.009(6) 0.032(6) 0.016(6)
C48' 0.098(12) 0.098(9) 0.092(9) 0.017(8) 0.046(8) 0.036(8)
C49' 0.066(5) 0.049(5) 0.057(6) 0.013(5) 0.004(6) 0.000(4)
C50' 0.072(7) 0.072(9) 0.108(10) 0.025(8) 0.011(9) -0.003(7)

loop_
_atom_type_symbol
_atom_type_description
_atom_type_scat_dispersion_real
_atom_type_scat_dispersion_imag
_atom_type_scat_source
C C -0.0020 0.0020 'WCROMER Program in WinGX L.Kissel & R.H.Pratt Acta Cryst A46 170 1990'
H H 0.0000 0.0000 'WCROMER Program in WinGX L.Kissel & R.H.Pratt Acta Cryst A46 170 1990'
N N -0.0031 0.0040 'WCROMER Program in WinGX L.Kissel & R.H.Pratt Acta Cryst A46 170 1990'
O O -0.0041 0.0074 'WCROMER Program in WinGX L.Kissel & R.H.Pratt Acta Cryst A46 170 1990'
Si Si 0.0833 0.0850 'WCROMER Program in WinGX L.Kissel & R.H.Pratt Acta Cryst A46 170 1990'
S S 0.1206 0.1480 'WCROMER Program in WinGX L.Kissel & R.H.Pratt Acta Cryst A46 170 1990'

loop_
_geom_angle_atom_site_label_1
_geom_angle_atom_site_label_2
_geom_angle_atom_site_label_3
_geom_angle
C1 O1 C8 105.7(2)
C2 C1 O1 125.2(3)
C2 C1 C6 124.4(3)
O1 C1 C6 110.4(3)
C1 C2 C3 115.2(3)
C1 C2 H2A 122.4
C3 C2 H2A 122.4
C4 C3 C2 122.0(3)
C4 C3 H3A 119.0
C2 C3 H3A 119.0
C5 C4 C3 121.7(3)
C5 C4 H4A 119.1
C3 C4 H4A 119.1
C4 C5 C6 117.6(3)
C4 C5 H5A 121.2
C6 C5 H5A 121.2
C1 C6 C5 119.1(3)
C1 C6 C7 105.9(3)
C5 C6 C7 135.0(4)
C8 C7 C6 106.5(3)
C8 C7 H7A 126.8
C6 C7 H7A 126.8
C7 C8 O1 111.5(3)
C7 C8 C9 132.0(3)
O1 C8 C9 116.5(3)
N3 C9 C10 120.0(3)
N3 C9 C8 118.6(3)
C10 C9 C8 121.4(3)
N1 C10 C9 126.9(3)
N1 C10 C11 113.2(3)
C9 C10 C11 119.8(3)
C10 N1 S1 106.3(2)
N1 S1 N2 101.29(16)
C11 N2 S1 106.4(2)
N2 C11 C12 127.7(3)
N2 C11 C10 112.8(3)
C12 C11 C10 119.5(3)
C13 C12 C11 114.3(3)
C13 C12 C14 123.5(3)
C11 C12 C14 122.2(3)
N3 C13 C12 127.4(3)
N3 C13 H13A 116.3
C12 C13 H13A 116.3
C9 N3 C13 118.9(3)
C15 C14 C12 128.7(3)
C15 C14 S2 111.0(2)
C12 C14 S2 120.2(3)
C14 C15 C16 113.9(3)
C14 C15 H15A 123.0
C16 C15 H15A 123.0
C17 C16 C15 111.0(3)
C17 C16 Si1 108.5(2)
C15 C16 Si1 140.5(3)
C19 Si1 C43 108.84(17)
C19 Si1 C35 113.97(17)
C43 Si1 C35 108.82(18)
C19 Si1 C16 90.12(15)
C43 Si1 C16 116.42(17)
C35 Si1 C16 117.37(16)
C16 C17 C18 117.0(3)
C16 C17 S2 113.1(2)
C18 C17 S2 129.9(3)
C17 S2 C14 91.05(16)
C19 C18 C17 114.1(3)
C19 C18 S3 113.3(2)
C17 C18 S3 132.6(3)
C18 S3 C21 91.09(16)
C18 C19 C20 110.5(3)
C18 C19 Si1 110.2(2)
C20 C19 Si1 139.2(3)
C21 C20 C19 114.1(3)
C21 C20 H20A 123.0
C19 C20 H20A 123.0
C20 C21 C22 127.9(3)
C20 C21 S3 111.0(2)
C22 C21 S3 121.2(3)
C26 C22 C23 114.8(3)
C26 C22 C21 124.0(3)
C23 C22 C21 121.2(3)
N4 C23 C24 113.2(3)
N4 C23 C22 127.5(3)
C24 C23 C22 119.3(3)
C23 N4 S4 106.6(2)
N5 S4 N4 101.14(14)
C24 N5 S4 106.0(2)
N5 C24 C25 127.2(3)
N5 C24 C23 113.1(3)
C25 C24 C23 119.7(3)
N6 C25 C24 119.9(3)
N6 C25 C27 116.6(3)
C24 C25 C27 123.5(3)
N6 C26 C22 127.1(3)
N6 C26 H26A 116.4
C22 C26 H26A 116.4
C25 N6 C26 119.2(3)
O2 C27 C28 116.8(6)
O2 C27 C25 129.1(5)
O2' C27 C25 126.9(5)
C28 C27 C25 113.3(5)
O2' C27 C28' 118.8(8)
C25 C27 C28' 114.3(7)
C29 C28 C27 100.9(8)
C29 C28 H28A 129.6
C27 C28 H28A 129.6
C29' C28' C27 97.1(10)
C29' C28' H28B 131.5
C27 C28' H28B 131.5
C34 C29 C30 125.0(9)
C34 C29 C28 111.6(8)
C30 C29 C28 123.2(9)
C34' C29' C30' 125.4(10)
C34' C29' C28' 114.2(11)
C30' C29' C28' 120.3(11)
C29 C30 C31 115.3(8)
C29 C30 H30A 122.3
C31 C30 H30A 122.3
C31' C30' C29' 115.4(9)
C31' C30' H30B 122.3
C29' C30' H30B 122.3
C32 C31 C30 122.1(10)
C32 C31 H31A 119.0
C30 C31 H31A 119.0
C32' C31' C30' 121.0(12)
C32' C31' H31B 119.5
C30' C31' H31B 119.5
C31 C32 C33 122.3(13)
C31 C32 H32A 118.8
C33 C32 H32A 118.8
C31' C32' C33' 123.8(16)
C31' C32' H32B 118.1
C33' C32' H32B 118.1
C32 C33 C34 116.4(10)
C32 C33 H33A 121.8
C34 C33 H33A 121.8
C32' C33' C34' 117.4(13)
C32' C33' H33B 121.3
C34' C33' H33B 121.3
C29 C34 C33 118.9(9)
C29 C34 O2 107.7(7)
C33 C34 O2 133.4(9)
C27 O2 C34 102.1(6)
C29' C34' C33' 117.1(11)
C29' C34' O2' 109.1(9)
C33' C34' O2' 133.8(12)
C27 O2' C34' 100.6(8)
C36' C35 Si1 101.5(7)
C36 C35 Si1 123.8(3)
C36' C35 H35A 126.4
C36 C35 H35A 106.4
Si1 C35 H35A 106.4
C36' C35 H35B 108.2
C36 C35 H35B 106.4
Si1 C35 H35B 106.4
H35A C35 H35B 106.5
C36' C35 H35C 111.4
C36 C35 H35C 92.4
Si1 C35 H35C 111.3
C36' C35 H35D 111.7
C36 C35 H35D 106.7
Si1 C35 H35D 111.4
H35C C35 H35D 109.3
C37 C36 C41 111.2(4)
C37 C36 C35 110.3(3)
C41 C36 C35 112.8(4)
C37 C36 H36A 107.4
C41 C36 H36A 107.4
C35 C36 H36A 107.4
C36 C37 C38 115.9(4)
C36 C37 H37A 108.3
C38 C37 H37A 108.3
C36 C37 H37B 108.3
C38 C37 H37B 108.3
H37A C37 H37B 107.4
C39 C38 C37 113.8(4)
C39 C38 H38A 108.8
C37 C38 H38A 108.8
C39 C38 H38B 108.8
C37 C38 H38B 108.8
H38A C38 H38B 107.7
C40 C39 C38 114.7(4)
C40 C39 H39A 108.6
C38 C39 H39A 108.6
C40 C39 H39B 108.6
C38 C39 H39B 108.6
H39A C39 H39B 107.6
C39 C40 H40A 109.5
C39 C40 H40B 109.5
H40A C40 H40B 109.5
C39 C40 H40C 109.5
H40A C40 H40C 109.5
H40B C40 H40C 109.5
C42 C41 C36 115.0(4)
C42 C41 H41A 108.5
C36 C41 H41A 108.5
C42 C41 H41B 108.5
C36 C41 H41B 108.5
H41A C41 H41B 107.5
C41 C42 H42A 109.5
C41 C42 H42B 109.5
H42A C42 H42B 109.5
C41 C42 H42C 109.5
H42A C42 H42C 109.5
H42B C42 H42C 109.5
C37' C36' C41' 108.6(18)
C37' C36' C35 109.7(12)
C41' C36' C35 108.8(16)
C37' C36' H36B 109.9
C41' C36' H36B 109.9
C35 C36' H36B 109.9
C36' C37' C38' 114.0(14)
C36' C37' H37C 108.8
C38' C37' H37C 108.8
C36' C37' H37D 108.8
C38' C37' H37D 108.8
H37C C37' H37D 107.7
C39' C38' C37' 115.6(16)
C39' C38' H38C 108.4
C37' C38' H38C 108.4
C39' C38' H38D 108.4
C37' C38' H38D 108.4
H38C C38' H38D 107.4
C40' C39' C38' 112.6(19)
C40' C39' H39C 109.1
C38' C39' H39C 109.1
C40' C39' H39D 109.1
C38' C39' H39D 109.1
H39C C39' H39D 107.8
C39' C40' H40D 109.5
C39' C40' H40E 109.5
H40D C40' H40E 109.5
C39' C40' H40F 109.5
H40D C40' H40F 109.5
H40E C40' H40F 109.5
C42' C41' C36' 115(2)
C42' C41' H41C 108.6
C36' C41' H41C 108.6
C42' C41' H41D 108.6
C36' C41' H41D 108.6
H41C C41' H41D 107.6
C41' C42' H42D 109.5
C41' C42' H42E 109.5
H42D C42' H42E 109.5
C41' C42' H42F 109.5
H42D C42' H42F 109.5
H42E C42' H42F 109.5
C44 C43 Si1 120.9(4)
C44' C43 Si1 120.5(5)
C44 C43 H43A 107.1
C44' C43 H43A 122.5
Si1 C43 H43A 107.1
C44 C43 H43B 107.1
C44' C43 H43B 89.1
Si1 C43 H43B 107.1
H43A C43 H43B 106.8
C44 C43 H43C 88.8
C44' C43 H43C 107.2
Si1 C43 H43C 107.2
C44 C43 H43D 122.1
C44' C43 H43D 107.2
Si1 C43 H43D 107.2
H43A C43 H43D 85.7
H43C C43 H43D 106.8
C43 C44 C45 111.1(6)
C43 C44 C49 107.9(9)
C45 C44 C49 118.0(9)
C43 C44 H44A 106.4
C45 C44 H44A 106.4
C49 C44 H44A 106.4
C44 C45 C46 107.5(6)
C44 C45 H45A 110.2
C46 C45 H45A 110.2
C44 C45 H45B 110.2
C46 C45 H45B 110.2
H45A C45 H45B 108.5
C47 C46 C45 90.2(7)
C47 C46 H46A 113.6
C45 C46 H46A 113.6
C47 C46 H46B 113.6
C45 C46 H46B 113.6
H46A C46 H46B 110.9
C48 C47 C46 116.5(11)
C48 C47 H47A 108.2
C46 C47 H47A 108.2
C48 C47 H47B 108.2
C46 C47 H47B 108.2
H47A C47 H47B 107.3
C47 C48 H48A 109.5
C47 C48 H48B 109.5
H48A C48 H48B 109.5
C47 C48 H48C 109.5
H48A C48 H48C 109.5
H48B C48 H48C 109.5
C50 C49 C44 123.6(14)
C50 C49 H49A 106.4
C44 C49 H49A 106.4
C50 C49 H49B 106.4
C44 C49 H49B 106.4
H49A C49 H49B 106.5
C49 C50 H50A 109.5
C49 C50 H50B 109.5
H50A C50 H50B 109.5
C49 C50 H50C 109.5
H50A C50 H50C 109.5
H50B C50 H50C 109.5
C49' C44' C45' 101.5(14)
C49' C44' C43 116.0(11)
C45' C44' C43 116.2(8)
C49' C44' H44B 107.5
C45' C44' H44B 107.5
C43 C44' H44B 107.5
C44' C45' C46' 102.3(9)
C44' C45' H45C 111.3
C46' C45' H45C 111.3
C44' C45' H45D 111.3
C46' C45' H45D 111.3
H45C C45' H45D 109.2
C47' C46' C45' 123.5(14)
C47' C46' H46C 106.5
C45' C46' H46C 106.5
C47' C46' H46D 106.5
C45' C46' H46D 106.5
H46C C46' H46D 106.5
C48' C47' C46' 113.3(13)
C48' C47' H47C 108.9
C46' C47' H47C 108.9
C48' C47' H47D 108.9
C46' C47' H47D 108.9
H47C C47' H47D 107.7
C47' C48' H48D 109.5
C47' C48' H48E 109.5
H48D C48' H48E 109.5
C47' C48' H48F 109.5
H48D C48' H48F 109.5
H48E C48' H48F 109.5
C50' C49' C44' 103(2)
C50' C49' H49C 111.1
C44' C49' H49C 111.1
C50' C49' H49D 111.1
C44' C49' H49D 111.1
H49C C49' H49D 109.1
C49' C50' H50D 109.5
C49' C50' H50E 109.5
H50D C50' H50E 109.5
C49' C50' H50F 109.5
H50D C50' H50F 109.5
H50E C50' H50F 109.5

loop_
_geom_bond_atom_site_label_1
_geom_bond_atom_site_label_2
_geom_bond_distance
O1 C1 1.379(3)
O1 C8 1.381(4)
C1 C2 1.374(5)
C1 C6 1.386(5)
C2 C3 1.389(4)
C2 H2A 0.9500
C3 C4 1.383(5)
C3 H3A 0.9500
C4 C5 1.377(5)
C4 H4A 0.9500
C5 C6 1.397(4)
C5 H5A 0.9500
C6 C7 1.434(5)
C7 C8 1.356(5)
C7 H7A 0.9500
C8 C9 1.453(4)
C9 N3 1.331(4)
C9 C10 1.423(5)
C10 N1 1.342(4)
C10 C11 1.435(4)
N1 S1 1.606(3)
S1 N2 1.608(3)
N2 C11 1.343(4)
C11 C12 1.429(5)
C12 C13 1.379(5)
C12 C14 1.462(4)
C13 N3 1.363(4)
C13 H13A 0.9500
C14 C15 1.371(5)
C14 S2 1.741(3)
C15 C16 1.418(4)
C15 H15A 0.9500
C16 C17 1.379(5)
C16 Si1 1.881(3)
Si1 C19 1.860(4)
Si1 C43 1.867(4)
Si1 C35 1.868(4)
C17 C18 1.453(4)
C17 S2 1.717(3)
C18 C19 1.392(4)
C18 S3 1.702(3)
S3 C21 1.747(3)
C19 C20 1.416(4)
C20 C21 1.364(5)
C20 H20A 0.9500
C21 C22 1.460(4)
C22 C26 1.366(5)
C22 C23 1.435(4)
C23 N4 1.334(4)
C23 C24 1.425(4)
N4 S4 1.607(3)
S4 N5 1.605(3)
N5 C24 1.352(4)
C24 C25 1.422(5)
C25 N6 1.334(4)
C25 C27 1.452(5)
C26 N6 1.355(4)
C26 H26A 0.9500
C27 O2 1.324(12)
C27 O2' 1.351(12)
C27 C28 1.437(14)
C27 C28' 1.52(2)
C28 C29 1.429(14)
C28 H28A 0.9500
C28' C29' 1.450(19)
C28' H28B 0.9500
C29 C34 1.363(12)
C29 C30 1.378(11)
C29' C34' 1.376(15)
C29' C30' 1.394(13)
C30 C31 1.379(11)
C30 H30A 0.9500
C30' C31' 1.379(12)
C30' H30B 0.9500
C31 C32 1.357(18)
C31 H31A 0.9500
C31' C32' 1.34(2)
C31' H31B 0.9500
C32 C33 1.399(18)
C32 H32A 0.9500
C32' C33' 1.38(2)
C32' H32B 0.9500
C33 C34 1.410(11)
C33 H33A 0.9500
C33' C34' 1.407(14)
C33' H33B 0.9500
C34 O2 1.513(12)
C34' O2' 1.527(14)
C35 C36' 1.551(14)
C35 C36 1.553(5)
C35 H35A 0.9900
C35 H35B 0.9900
C35 H35C 0.9899
C35 H35D 0.9900
C36 C37 1.519(5)
C36 C41 1.526(6)
C36 H36A 1.0000
C37 C38 1.531(6)
C37 H37A 0.9900
C37 H37B 0.9900
C38 C39 1.508(6)
C38 H38A 0.9900
C38 H38B 0.9900
C39 C40 1.503(7)
C39 H39A 0.9900
C39 H39B 0.9900
C40 H40A 0.9800
C40 H40B 0.9800
C40 H40C 0.9800
C41 C42 1.519(6)
C41 H41A 0.9900
C41 H41B 0.9900
C42 H42A 0.9800
C42 H42B 0.9800
C42 H42C 0.9800
C36' C37' 1.519(15)
C36' C41' 1.543(17)
C36' H36B 1.0000
C37' C38' 1.584(15)
C37' H37C 0.9900
C37' H37D 0.9900
C38' C39' 1.520(16)
C38' H38C 0.9900
C38' H38D 0.9900
C39' C40' 1.488(16)
C39' H39C 0.9900
C39' H39D 0.9900
C40' H40D 0.9800
C40' H40E 0.9800
C40' H40F 0.9800
C41' C42' 1.516(19)
C41' H41C 0.9900
C41' H41D 0.9900
C42' H42D 0.9800
C42' H42E 0.9800
C42' H42F 0.9800
C43 C44 1.485(8)
C43 C44' 1.554(11)
C43 H43A 0.9900
C43 H43B 0.9900
C43 H43C 0.9899
C43 H43D 0.9901
C44 C45 1.502(9)
C44 C49 1.59(2)
C44 H44A 1.0000
C45 C46 1.697(10)
C45 H45A 0.9900
C45 H45B 0.9900
C46 C47 1.570(11)
C46 H46A 0.9900
C46 H46B 0.9900
C47 C48 1.449(11)
C47 H47A 0.9900
C47 H47B 0.9900
C48 H48A 0.9800
C48 H48B 0.9800
C48 H48C 0.9800
C49 C50 1.56(2)
C49 H49A 0.9900
C49 H49B 0.9900
C50 H50A 0.9800
C50 H50B 0.9800
C50 H50C 0.9800
C44' C49' 1.50(3)
C44' C45' 1.551(12)
C44' H44B 1.0000
C45' C46' 1.648(12)
C45' H45C 0.9900
C45' H45D 0.9900
C46' C47' 1.538(13)
C46' H46C 0.9900
C46' H46D 0.9900
C47' C48' 1.474(13)
C47' H47C 0.9900
C47' H47D 0.9900
C48' H48D 0.9800
C48' H48E 0.9800
C48' H48F 0.9800
C49' C50' 1.38(4)
C49' H49C 0.9900
C49' H49D 0.9900
C50' H50D 0.9800
C50' H50E 0.9800
C50' H50F 0.9800
